data_1502492
loop_
_publ_author_name
'Sun, Deqian'
'Zhao, Qiwu'
'Li, Chaozhong'

_publ_section_title
;
 Total synthesis of (+)-decursivine.
;
_journal_issue 19
_journal_name_full 'Organic letters'
_journal_page_first 5302
_journal_page_last 5305
_journal_paper_doi 10.1021/ol2021669
_journal_volume 13
_journal_year 2011
_chemical_absolute_configuration ad
_chemical_formula_sum 'C40 H40 N2 O9 S'
_chemical_formula_weight 724.80
_chemical_name_systematic
; 
 ? 
;
_space_group_IT_number 19
_symmetry_cell_setting orthorhombic
_symmetry_space_group_name_Hall 'P 2ac 2ab'
_symmetry_space_group_name_H-M 'P 21 21 21'
_atom_sites_solution_hydrogens geom
_atom_sites_solution_primary direct
_atom_sites_solution_secondary difmap
_audit_creation_method SHELXL-97
_cell_angle_alpha 90.00
_cell_angle_beta 90.00
_cell_angle_gamma 90.00
_cell_formula_units_Z 4
_cell_length_a 12.793(16)
_cell_length_b 13.184(16)
_cell_length_c 21.65(3)
_cell_measurement_reflns_used 683
_cell_measurement_temperature 293(2)
_cell_measurement_theta_max 25.972
_cell_measurement_theta_min 4.781
_cell_volume 3652(8)
_computing_cell_refinement 'Bruker SMART'
_computing_data_collection 'Bruker SMART'
_computing_data_reduction 'Bruker SHELXTL'
_computing_molecular_graphics 'Bruker SHELXTL'
_computing_publication_material 'Bruker SHELXTL'
_computing_structure_refinement 'SHELXL-97 (Sheldrick, 1997)'
_computing_structure_solution 'SHELXS-97 (Sheldrick, 1990)'
_diffrn_ambient_temperature 293(2)
_diffrn_measured_fraction_theta_full 1.000
_diffrn_measured_fraction_theta_max 1.000
_diffrn_measurement_device_type 'CCD area detector'
_diffrn_measurement_method 'phi and omega scans'
_diffrn_radiation_monochromator graphite
_diffrn_radiation_source 'fine-focus sealed tube'
_diffrn_radiation_type MoK\a
_diffrn_radiation_wavelength 0.71073
_diffrn_reflns_av_R_equivalents 0.1464
_diffrn_reflns_av_sigmaI/netI 0.1628
_diffrn_reflns_limit_h_max 10
_diffrn_reflns_limit_h_min -15
_diffrn_reflns_limit_k_max 15
_diffrn_reflns_limit_k_min -14
_diffrn_reflns_limit_l_max 26
_diffrn_reflns_limit_l_min -26
_diffrn_reflns_number 19180
_diffrn_reflns_theta_full 25.50
_diffrn_reflns_theta_max 25.50
_diffrn_reflns_theta_min 1.81
_exptl_absorpt_coefficient_mu 0.148
_exptl_absorpt_correction_T_max 1.0000
_exptl_absorpt_correction_T_min 0.4563
_exptl_absorpt_correction_type empirical
_exptl_absorpt_process_details sadabs
_exptl_crystal_colour colorless
_exptl_crystal_density_diffrn 1.318
_exptl_crystal_density_method 'not measured'
_exptl_crystal_description prismatic
_exptl_crystal_F_000 1528
_exptl_crystal_size_max 0.210
_exptl_crystal_size_mid 0.197
_exptl_crystal_size_min 0.134
_refine_diff_density_max 0.190
_refine_diff_density_min -0.330
_refine_diff_density_rms 0.055
_refine_ls_abs_structure_details 'Flack H D (1983), Acta Cryst. A39, 876-881'
_refine_ls_abs_structure_Flack 0.13(17)
_refine_ls_extinction_coef 0.00049(12)
_refine_ls_extinction_expression Fc^*^=kFc[1+0.001xFc^2^\l^3^/sin(2\q)]^-1/4^
_refine_ls_extinction_method SHELXL
_refine_ls_goodness_of_fit_ref 0.842
_refine_ls_hydrogen_treatment constr
_refine_ls_matrix_type full
_refine_ls_number_parameters 474
_refine_ls_number_reflns 6774
_refine_ls_number_restraints 2
_refine_ls_restrained_S_all 0.846
_refine_ls_R_factor_all 0.2325
_refine_ls_R_factor_gt 0.0664
_refine_ls_shift/su_max 0.006
_refine_ls_shift/su_mean 0.000
_refine_ls_structure_factor_coef Fsqd
_refine_ls_weighting_details 'calc w=1/[\s^2^(Fo^2^)+(0.0000P)^2^+0.0000P] where P=(Fo^2^+2Fc^2^)/3'
_refine_ls_weighting_scheme calc
_refine_ls_wR_factor_gt 0.0868
_refine_ls_wR_factor_ref 0.1368
_reflns_number_gt 2391
_reflns_number_total 6774
_reflns_threshold_expression >2sigma(I)
_cod_data_source_file ol2021669_si_002.cif
_cod_data_source_block cd201267
_cod_depositor_comments
;
The following automatic conversions were performed:

'_symmetry_cell_setting' value 'Orthorhombic' changed to
'orthorhombic' according to
/home/saulius/struct/CIF-dictionaries/cif_core.dic dictionary named
'cif_core.dic' version 2.4.1 from 2010-06-29.

Automatic conversion script
Id: cif_fix_values 1715 2011-07-08 13:25:40Z adriana 
;
_cod_original_sg_symbol_H-M P2(1)2(1)2(1)
_cod_database_code 1502492

loop_
_symmetry_equiv_pos_as_xyz
'x, y, z'
'-x+1/2, -y, z+1/2'
'-x, y+1/2, -z+1/2'
'x+1/2, -y+1/2, -z'

loop_
_atom_site_label
_atom_site_type_symbol
_atom_site_fract_x
_atom_site_fract_y
_atom_site_fract_z
_atom_site_U_iso_or_equiv
_atom_site_adp_type
_atom_site_occupancy
_atom_site_symmetry_multiplicity
_atom_site_calc_flag
_atom_site_refinement_flags
S1 S 0.30672(17) 0.78920(14) 0.02366(12) 0.0598(6) Uani 1 1 d .
N1 N -0.0125(5) 0.3707(4) -0.0039(3) 0.0426(17) Uani 1 1 d .
N2 N 0.2002(5) 0.7188(4) 0.0233(3) 0.0500(16) Uani 1 1 d .
O1 O 0.0233(4) 0.2857(3) 0.0839(2) 0.0597(16) Uani 1 1 d .
O2 O -0.0260(5) 0.5201(3) 0.1967(2) 0.0631(16) Uani 1 1 d .
O3 O -0.0997(5) 0.4372(3) -0.1417(2) 0.0594(16) Uani 1 1 d .
O4 O -0.2106(5) 0.4040(3) -0.0646(2) 0.0582(15) Uani 1 1 d .
O5 O 0.2955(5) 0.8587(3) 0.0742(3) 0.0740(18) Uani 1 1 d .
O6 O 0.3186(4) 0.8251(3) -0.0383(2) 0.0654(17) Uani 1 1 d .
O7 O -0.3227(6) 0.1584(4) 0.1781(3) 0.084(2) Uani 1 1 d .
O8 O -0.4178(5) 0.2421(4) 0.2508(3) 0.0778(19) Uani 1 1 d .
O9 O 0.8132(10) 0.8618(8) 0.1675(5) 0.169(4) Uani 1 1 d .
C1 C -0.0095(6) 0.3626(5) 0.0596(4) 0.044(2) Uani 1 1 d .
C2 C -0.0472(6) 0.4535(4) 0.0956(3) 0.0392(19) Uani 1 1 d .
H2 H -0.1162 0.4748 0.0807 0.047 Uiso 1 1 calc R
C3 C 0.0286(6) 0.5457(5) 0.0971(4) 0.041(2) Uani 1 1 d .
C4 C 0.0837(6) 0.5952(5) 0.0528(4) 0.0398(19) Uani 1 1 d .
C5 C 0.0997(6) 0.5901(5) -0.0125(4) 0.0409(19) Uani 1 1 d .
C6 C 0.0454(6) 0.5243(5) -0.0612(4) 0.057(2) Uani 1 1 d .
H6A H 0.0205 0.5677 -0.0942 0.068 Uiso 1 1 calc R
H6B H 0.0964 0.4781 -0.0787 0.068 Uiso 1 1 calc R
C7 C -0.0468(6) 0.4624(4) -0.0364(3) 0.0398(19) Uani 1 1 d .
H7 H -0.0852 0.5048 -0.0070 0.048 Uiso 1 1 calc R
C8 C -0.0525(6) 0.4261(5) 0.1651(4) 0.052(2) Uani 1 1 d .
H8 H 0.0029 0.3768 0.1737 0.062 Uiso 1 1 calc R
C9 C 0.0352(7) 0.5727(5) 0.1575(4) 0.052(2) Uani 1 1 d .
C10 C 0.0945(7) 0.6555(6) 0.1769(4) 0.065(3) Uani 1 1 d .
H10 H 0.0937 0.6767 0.2179 0.078 Uiso 1 1 calc R
C11 C 0.1536(6) 0.7043(6) 0.1339(4) 0.060(2) Uani 1 1 d .
H11 H 0.1975 0.7570 0.1458 0.072 Uiso 1 1 calc R
C12 C 0.1486(6) 0.6764(5) 0.0735(4) 0.045(2) Uani 1 1 d .
C13 C 0.1697(6) 0.6621(5) -0.0288(4) 0.052(2) Uani 1 1 d .
H13 H 0.1942 0.6726 -0.0687 0.063 Uiso 1 1 calc R
C14 C 0.0286(6) 0.2849(5) -0.0409(3) 0.047(2) Uani 1 1 d .
H14A H 0.0808 0.2491 -0.0167 0.056 Uiso 1 1 calc R
H14B H 0.0628 0.3115 -0.0774 0.056 Uiso 1 1 calc R
C15 C -0.0556(7) 0.2103(5) -0.0606(4) 0.058(2) Uani 1 1 d .
C16 C -0.0613(7) 0.1818(5) -0.1212(4) 0.063(3) Uani 1 1 d .
H16 H -0.0150 0.2089 -0.1499 0.075 Uiso 1 1 calc R
C17 C -0.1367(9) 0.1120(6) -0.1397(5) 0.086(3) Uani 1 1 d .
H17 H -0.1405 0.0941 -0.1811 0.103 Uiso 1 1 calc R
C18 C -0.2036(9) 0.0698(6) -0.1001(6) 0.089(3) Uani 1 1 d .
H18 H -0.2529 0.0231 -0.1139 0.107 Uiso 1 1 calc R
C19 C -0.1991(9) 0.0961(6) -0.0384(5) 0.097(4) Uani 1 1 d .
H19 H -0.2440 0.0670 -0.0096 0.116 Uiso 1 1 calc R
C20 C -0.1242(8) 0.1684(5) -0.0210(5) 0.078(3) Uani 1 1 d .
H20 H -0.1219 0.1884 0.0202 0.093 Uiso 1 1 calc R
C21 C -0.1197(7) 0.4334(5) -0.0867(4) 0.043(2) Uani 1 1 d .
C22 C -0.2898(7) 0.3733(5) -0.1079(4) 0.094(3) Uani 1 1 d .
H22A H -0.3061 0.4290 -0.1348 0.141 Uiso 1 1 calc R
H22B H -0.3516 0.3534 -0.0858 0.141 Uiso 1 1 calc R
H22C H -0.2647 0.3171 -0.1318 0.141 Uiso 1 1 calc R
C23 C 0.4075(6) 0.7051(5) 0.0386(4) 0.051(2) Uani 1 1 d .
C24 C 0.4358(7) 0.6870(6) 0.0984(4) 0.065(2) Uani 1 1 d .
H24 H 0.4036 0.7204 0.1311 0.077 Uiso 1 1 calc R
C25 C 0.5158(8) 0.6155(6) 0.1085(4) 0.075(3) Uani 1 1 d .
H25 H 0.5365 0.6026 0.1489 0.090 Uiso 1 1 calc R
C26 C 0.5637(6) 0.5651(6) 0.0626(5) 0.058(2) Uani 1 1 d .
C27 C 0.5344(8) 0.5883(6) 0.0038(4) 0.071(3) Uani 1 1 d .
H27 H 0.5685 0.5578 -0.0292 0.085 Uiso 1 1 calc R
C28 C 0.4554(8) 0.6560(6) -0.0075(4) 0.070(3) Uani 1 1 d .
H28 H 0.4347 0.6681 -0.0480 0.083 Uiso 1 1 calc R
C29 C 0.6506(7) 0.4895(5) 0.0785(5) 0.099(4) Uani 1 1 d .
H29A H 0.6497 0.4759 0.1220 0.149 Uiso 1 1 calc R
H29B H 0.7171 0.5178 0.0672 0.149 Uiso 1 1 calc R
H29C H 0.6395 0.4276 0.0561 0.149 Uiso 1 1 calc R
C30 C -0.1517(7) 0.3833(5) 0.1878(3) 0.048(2) Uani 1 1 d .
C31 C -0.1853(7) 0.2886(5) 0.1678(3) 0.060(2) Uani 1 1 d .
H31 H -0.1476 0.2529 0.1381 0.072 Uiso 1 1 calc R
C32 C -0.2730(7) 0.2495(6) 0.1920(4) 0.058(2) Uani 1 1 d .
C33 C -0.3325(7) 0.2990(7) 0.2361(4) 0.061(2) Uani 1 1 d .
C34 C -0.3040(8) 0.3930(6) 0.2560(4) 0.077(3) Uani 1 1 d .
H34 H -0.3439 0.4290 0.2845 0.092 Uiso 1 1 calc R
C35 C -0.2122(8) 0.4322(6) 0.2316(4) 0.071(3) Uani 1 1 d .
H35 H -0.1899 0.4953 0.2456 0.085 Uiso 1 1 calc R
C36 C -0.3951(8) 0.1442(6) 0.2277(4) 0.084(3) Uani 1 1 d .
H36A H -0.4583 0.1115 0.2130 0.101 Uiso 1 1 calc R
H36B H -0.3644 0.1022 0.2598 0.101 Uiso 1 1 calc R
C37 C 0.7109(15) 0.7360(11) 0.2078(7) 0.223(8) Uani 1 1 d D
H37A H 0.6631 0.7920 0.2065 0.334 Uiso 1 1 calc R
H37B H 0.6973 0.6958 0.2439 0.334 Uiso 1 1 calc R
H37C H 0.7020 0.6950 0.1716 0.334 Uiso 1 1 calc R
C38 C 0.8179(13) 0.7742(15) 0.2101(10) 0.233(9) Uani 1 1 d D
H38A H 0.8673 0.7236 0.1959 0.280 Uiso 1 1 calc R
H38B H 0.8367 0.7952 0.2516 0.280 Uiso 1 1 calc R
C39 C 0.8842(17) 0.9240(12) 0.1852(7) 0.245(11) Uani 1 1 d D
H39A H 0.9484 0.8857 0.1904 0.293 Uiso 1 1 calc R
H39B H 0.8644 0.9491 0.2256 0.293 Uiso 1 1 calc R
C40 C 0.9069(14) 1.0073(8) 0.1484(6) 0.186(8) Uani 1 1 d D
H40A H 0.8508 1.0181 0.1197 0.279 Uiso 1 1 calc R
H40B H 0.9706 0.9951 0.1261 0.279 Uiso 1 1 calc R
H40C H 0.9151 1.0662 0.1740 0.279 Uiso 1 1 calc R

loop_
_atom_site_aniso_label
_atom_site_aniso_U_11
_atom_site_aniso_U_22
_atom_site_aniso_U_33
_atom_site_aniso_U_23
_atom_site_aniso_U_13
_atom_site_aniso_U_12
S1 0.0562(14) 0.0311(10) 0.0920(19) 0.0037(14) -0.0055(15) -0.0147(11)
N1 0.038(4) 0.020(3) 0.070(5) 0.001(3) 0.001(4) 0.000(3)
N2 0.039(4) 0.030(3) 0.082(5) 0.006(4) 0.001(4) -0.004(3)
O1 0.074(4) 0.038(3) 0.068(4) 0.013(3) -0.006(3) 0.021(3)
O2 0.076(4) 0.052(3) 0.062(4) -0.006(3) -0.004(4) -0.011(3)
O3 0.069(4) 0.056(3) 0.053(4) 0.000(3) -0.007(3) 0.001(3)
O4 0.051(4) 0.038(3) 0.086(4) 0.006(3) 0.000(4) -0.008(3)
O5 0.074(5) 0.031(3) 0.117(5) -0.012(3) 0.007(4) -0.006(3)
O6 0.068(4) 0.039(3) 0.089(5) 0.008(3) -0.005(4) -0.023(3)
O7 0.102(6) 0.075(4) 0.076(4) 0.000(3) 0.023(4) -0.037(4)
O8 0.078(5) 0.081(4) 0.074(4) 0.012(4) 0.020(4) -0.004(4)
O9 0.214(12) 0.126(7) 0.167(9) 0.016(6) -0.079(9) -0.021(8)
C1 0.035(5) 0.036(4) 0.061(6) 0.006(5) -0.007(5) -0.002(4)
C2 0.042(5) 0.028(4) 0.048(5) -0.002(4) -0.001(4) 0.002(4)
C3 0.028(5) 0.034(4) 0.059(6) 0.010(4) -0.006(5) -0.001(4)
C4 0.027(4) 0.028(4) 0.065(6) -0.003(4) -0.007(4) 0.000(4)
C5 0.034(5) 0.028(4) 0.061(6) 0.008(4) -0.005(4) 0.002(4)
C6 0.041(5) 0.030(4) 0.098(7) 0.003(5) -0.009(5) -0.004(4)
C7 0.042(5) 0.027(4) 0.050(5) 0.002(4) -0.006(4) 0.001(4)
C8 0.050(6) 0.041(5) 0.065(6) 0.002(5) -0.005(5) 0.001(4)
C9 0.049(6) 0.048(5) 0.059(6) 0.013(5) 0.005(5) -0.006(4)
C10 0.055(6) 0.070(6) 0.071(7) -0.017(5) -0.012(6) -0.015(5)
C11 0.051(6) 0.048(5) 0.081(7) 0.004(5) -0.004(5) -0.004(5)
C12 0.049(6) 0.032(4) 0.055(6) 0.001(4) 0.001(5) -0.001(4)
C13 0.058(6) 0.046(4) 0.053(6) 0.003(5) -0.011(5) -0.010(4)
C14 0.056(5) 0.032(4) 0.053(5) 0.000(4) 0.008(5) 0.007(4)
C15 0.058(6) 0.032(4) 0.083(7) 0.012(5) 0.017(6) 0.001(5)
C16 0.065(7) 0.053(6) 0.070(7) -0.003(5) 0.009(5) 0.001(5)
C17 0.109(9) 0.059(6) 0.091(8) -0.014(6) -0.019(8) -0.023(6)
C18 0.097(9) 0.036(5) 0.134(10) 0.009(7) 0.015(9) -0.003(6)
C19 0.107(9) 0.063(6) 0.119(10) 0.019(7) 0.029(9) -0.043(7)
C20 0.084(8) 0.054(5) 0.096(8) -0.007(6) 0.021(7) -0.006(5)
C21 0.055(6) 0.016(4) 0.057(6) 0.000(4) -0.002(5) 0.006(4)
C22 0.058(7) 0.081(6) 0.141(9) -0.017(6) -0.035(7) -0.008(6)
C23 0.036(5) 0.038(4) 0.080(7) -0.013(5) 0.000(5) -0.015(4)
C24 0.055(6) 0.081(6) 0.058(6) -0.013(5) 0.005(5) 0.007(5)
C25 0.069(8) 0.074(6) 0.082(7) 0.018(6) 0.003(6) -0.008(6)
C26 0.036(5) 0.047(5) 0.091(8) -0.006(6) -0.002(5) 0.008(4)
C27 0.068(7) 0.075(6) 0.071(7) -0.020(6) 0.003(6) -0.005(6)
C28 0.062(7) 0.071(6) 0.076(7) 0.004(6) -0.011(6) 0.014(5)
C29 0.054(7) 0.077(6) 0.167(10) 0.040(7) -0.003(7) 0.012(5)
C30 0.065(6) 0.042(5) 0.036(5) 0.000(4) 0.007(5) 0.003(5)
C31 0.070(7) 0.049(5) 0.061(6) -0.003(5) 0.000(6) 0.001(5)
C32 0.058(7) 0.044(5) 0.071(7) 0.020(5) 0.002(5) -0.009(5)
C33 0.053(7) 0.066(6) 0.062(6) 0.005(5) 0.001(5) -0.015(5)
C34 0.083(8) 0.073(6) 0.076(7) 0.005(6) 0.031(6) -0.002(6)
C35 0.074(7) 0.056(5) 0.083(7) -0.001(5) -0.004(6) -0.014(6)
C36 0.090(9) 0.078(7) 0.083(7) 0.018(6) 0.007(7) -0.038(6)
C37 0.23(2) 0.270(19) 0.173(15) 0.012(13) -0.031(18) -0.05(2)
C38 0.123(17) 0.27(2) 0.31(3) -0.001(19) -0.029(19) 0.044(18)
C39 0.30(3) 0.26(2) 0.178(19) -0.037(17) -0.075(19) -0.11(2)
C40 0.31(2) 0.104(9) 0.149(13) -0.030(9) 0.063(15) -0.040(12)

loop_
_atom_type_symbol
_atom_type_description
_atom_type_scat_dispersion_real
_atom_type_scat_dispersion_imag
_atom_type_scat_source
C C 0.0033 0.0016 'International Tables Vol C Tables 4.2.6.8 and 6.1.1.4'
H H 0.0000 0.0000 'International Tables Vol C Tables 4.2.6.8 and 6.1.1.4'
N N 0.0061 0.0033 'International Tables Vol C Tables 4.2.6.8 and 6.1.1.4'
O O 0.0106 0.0060 'International Tables Vol C Tables 4.2.6.8 and 6.1.1.4'
S S 0.1246 0.1234 'International Tables Vol C Tables 4.2.6.8 and 6.1.1.4'

loop_
_geom_angle_atom_site_label_1
_geom_angle_atom_site_label_2
_geom_angle_atom_site_label_3
_geom_angle
O6 S1 O5 121.0(3)
O6 S1 N2 105.6(4)
O5 S1 N2 106.3(4)
O6 S1 C23 108.0(4)
O5 S1 C23 109.9(4)
N2 S1 C23 104.8(3)
C1 N1 C7 123.4(6)
C1 N1 C14 118.0(6)
C7 N1 C14 118.5(6)
C12 N2 C13 106.4(6)
C12 N2 S1 128.0(6)
C13 N2 S1 122.1(6)
C9 O2 C8 106.2(6)
C21 O4 C22 118.0(7)
C32 O7 C36 104.2(6)
C33 O8 C36 104.8(7)
C39 O9 C38 106.5(13)
O1 C1 N1 120.4(7)
O1 C1 C2 123.3(7)
N1 C1 C2 116.4(6)
C1 C2 C8 109.3(6)
C1 C2 C3 115.6(6)
C8 C2 C3 100.9(6)
C1 C2 H2 110.2
C8 C2 H2 110.2
C3 C2 H2 110.2
C4 C3 C9 121.4(7)
C4 C3 C2 133.3(7)
C9 C3 C2 105.3(7)
C3 C4 C12 116.2(7)
C3 C4 C5 138.6(7)
C12 C4 C5 105.2(7)
C13 C5 C4 108.7(7)
C13 C5 C6 121.3(7)
C4 C5 C6 129.9(7)
C7 C6 C5 114.2(6)
C7 C6 H6A 108.7
C5 C6 H6A 108.7
C7 C6 H6B 108.7
C5 C6 H6B 108.7
H6A C6 H6B 107.6
N1 C7 C21 109.2(5)
N1 C7 C6 112.2(6)
C21 C7 C6 111.4(6)
N1 C7 H7 108.0
C21 C7 H7 108.0
C6 C7 H7 108.0
O2 C8 C30 111.7(6)
O2 C8 C2 104.3(5)
C30 C8 C2 116.8(7)
O2 C8 H8 107.9
C30 C8 H8 107.9
C2 C8 H8 107.9
O2 C9 C3 115.8(7)
O2 C9 C10 122.0(8)
C3 C9 C10 122.0(8)
C11 C10 C9 117.8(8)
C11 C10 H10 121.1
C9 C10 H10 121.1
C12 C11 C10 120.3(8)
C12 C11 H11 119.9
C10 C11 H11 119.9
C11 C12 N2 128.4(8)
C11 C12 C4 122.1(8)
N2 C12 C4 109.5(7)
C5 C13 N2 110.3(7)
C5 C13 H13 124.8
N2 C13 H13 124.9
N1 C14 C15 113.2(6)
N1 C14 H14A 108.9
C15 C14 H14A 108.9
N1 C14 H14B 108.9
C15 C14 H14B 108.9
H14A C14 H14B 107.7
C20 C15 C16 117.7(8)
C20 C15 C14 123.3(8)
C16 C15 C14 119.0(8)
C15 C16 C17 119.6(9)
C15 C16 H16 120.2
C17 C16 H16 120.2
C18 C17 C16 122.4(10)
C18 C17 H17 118.8
C16 C17 H17 118.8
C17 C18 C19 119.4(10)
C17 C18 H18 120.3
C19 C18 H18 120.3
C18 C19 C20 117.3(10)
C18 C19 H19 121.3
C20 C19 H19 121.3
C15 C20 C19 123.6(9)
C15 C20 H20 118.2
C19 C20 H20 118.2
O3 C21 O4 123.5(8)
O3 C21 C7 125.1(8)
O4 C21 C7 111.4(7)
O4 C22 H22A 109.5
O4 C22 H22B 109.5
H22A C22 H22B 109.5
O4 C22 H22C 109.5
H22A C22 H22C 109.5
H22B C22 H22C 109.5
C28 C23 C24 120.1(8)
C28 C23 S1 120.8(7)
C24 C23 S1 119.2(7)
C23 C24 C25 117.2(8)
C23 C24 H24 121.4
C25 C24 H24 121.4
C26 C25 C24 123.3(9)
C26 C25 H25 118.4
C24 C25 H25 118.4
C25 C26 C27 117.0(8)
C25 C26 C29 119.2(10)
C27 C26 C29 123.7(9)
C26 C27 C28 121.0(9)
C26 C27 H27 119.5
C28 C27 H27 119.5
C23 C28 C27 121.4(9)
C23 C28 H28 119.3
C27 C28 H28 119.3
C26 C29 H29A 109.5
C26 C29 H29B 109.5
H29A C29 H29B 109.5
C26 C29 H29C 109.5
H29A C29 H29C 109.5
H29B C29 H29C 109.5
C35 C30 C31 117.4(8)
C35 C30 C8 122.2(7)
C31 C30 C8 120.4(7)
C32 C31 C30 118.7(8)
C32 C31 H31 120.6
C30 C31 H31 120.6
C31 C32 C33 123.3(8)
C31 C32 O7 128.9(9)
C33 C32 O7 107.8(8)
C34 C33 O8 129.9(9)
C34 C33 C32 120.0(9)
O8 C33 C32 110.0(8)
C33 C34 C35 116.4(8)
C33 C34 H34 121.8
C35 C34 H34 121.8
C30 C35 C34 124.1(8)
C30 C35 H35 117.9
C34 C35 H35 117.9
O8 C36 O7 106.2(6)
O8 C36 H36A 110.5
O7 C36 H36A 110.5
O8 C36 H36B 110.5
O7 C36 H36B 110.5
H36A C36 H36B 108.7
C38 C37 H37A 109.5
C38 C37 H37B 109.5
H37A C37 H37B 109.5
C38 C37 H37C 109.5
H37A C37 H37C 109.5
H37B C37 H37C 109.5
C37 C38 O9 102.2(16)
C37 C38 H38A 111.3
O9 C38 H38A 111.3
C37 C38 H38B 111.3
O9 C38 H38B 111.3
H38A C38 H38B 109.2
O9 C39 C40 118.9(17)
O9 C39 H39A 107.6
C40 C39 H39A 107.6
O9 C39 H39B 107.6
C40 C39 H39B 107.6
H39A C39 H39B 107.0
C39 C40 H40A 109.5
C39 C40 H40B 109.5
H40A C40 H40B 109.5
C39 C40 H40C 109.5
H40A C40 H40C 109.5
H40B C40 H40C 109.5

loop_
_geom_bond_atom_site_label_1
_geom_bond_atom_site_label_2
_geom_bond_distance
S1 O6 1.432(5)
S1 O5 1.434(5)
S1 N2 1.649(6)
S1 C23 1.731(8)
N1 C1 1.379(8)
N1 C7 1.466(8)
N1 C14 1.482(7)
N2 C12 1.389(9)
N2 C13 1.409(8)
O1 C1 1.217(7)
O2 C9 1.346(8)
O2 C8 1.456(7)
O3 C21 1.219(8)
O4 C21 1.315(9)
O4 C22 1.438(9)
O7 C32 1.392(8)
O7 C36 1.430(9)
O8 C33 1.362(9)
O8 C36 1.415(8)
O9 C39 1.282(17)
O9 C38 1.480(18)
C1 C2 1.509(9)
C2 C8 1.550(9)
C2 C3 1.554(9)
C2 H2 0.9800
C3 C4 1.357(9)
C3 C9 1.360(10)
C4 C12 1.427(9)
C4 C5 1.431(9)
C5 C13 1.352(9)
C5 C6 1.532(9)
C6 C7 1.531(9)
C6 H6A 0.9700
C6 H6B 0.9700
C7 C21 1.483(9)
C7 H7 0.9800
C8 C30 1.473(10)
C8 H8 0.9800
C9 C10 1.394(10)
C10 C11 1.362(10)
C10 H10 0.9300
C11 C12 1.360(10)
C11 H11 0.9300
C13 H13 0.9300
C14 C15 1.519(10)
C14 H14A 0.9700
C14 H14B 0.9700
C15 C20 1.346(11)
C15 C16 1.367(10)
C16 C17 1.392(10)
C16 H16 0.9300
C17 C18 1.332(12)
C17 H17 0.9300
C18 C19 1.381(11)
C18 H18 0.9300
C19 C20 1.403(12)
C19 H19 0.9300
C20 H20 0.9300
C22 H22A 0.9600
C22 H22B 0.9600
C22 H22C 0.9600
C23 C28 1.338(10)
C23 C24 1.366(10)
C24 C25 1.408(11)
C24 H24 0.9300
C25 C26 1.342(11)
C25 H25 0.9300
C26 C27 1.363(11)
C26 C29 1.532(11)
C27 C28 1.370(11)
C27 H27 0.9300
C28 H28 0.9300
C29 H29A 0.9600
C29 H29B 0.9600
C29 H29C 0.9600
C30 C35 1.384(10)
C30 C31 1.391(9)
C31 C32 1.342(11)
C31 H31 0.9300
C32 C33 1.384(10)
C33 C34 1.362(10)
C34 C35 1.387(11)
C34 H34 0.9300
C35 H35 0.9300
C36 H36A 0.9700
C36 H36B 0.9700
C37 C38 1.459(15)
C37 H37A 0.9600
C37 H37B 0.9600
C37 H37C 0.9600
C38 H38A 0.9700
C38 H38B 0.9700
C39 C40 1.387(13)
C39 H39A 0.9700
C39 H39B 0.9700
C40 H40A 0.9600
C40 H40B 0.9600
C40 H40C 0.9600

loop_
_geom_hbond_atom_site_label_D
_geom_hbond_atom_site_label_H
_geom_hbond_atom_site_label_A
_geom_hbond_distance_DH
_geom_hbond_distance_HA
_geom_hbond_distance_DA
_geom_hbond_angle_DHA
_geom_hbond_site_symmetry_A
C16 H16 O8 0.93 2.60 3.501(11) 164.5 4
C14 H14B O7 0.97 2.66 3.607(9) 166.5 4
C29 H29B O6 0.96 2.52 3.368(10) 146.9 4_565
C36 H36A O3 0.97 2.46 3.388(11) 159.1 4_455
C34 H34 O3 0.93 2.49 3.382(10) 161.2 2_465
C22 H22B O1 0.96 2.43 3.222(10) 139.1 4_455

loop_
_geom_torsion_atom_site_label_1
_geom_torsion_atom_site_label_2
_geom_torsion_atom_site_label_3
_geom_torsion_atom_site_label_4
_geom_torsion
O6 S1 N2 C12 -172.0(6)
O5 S1 N2 C12 -42.3(7)
C23 S1 N2 C12 74.1(7)
O6 S1 N2 C13 32.4(6)
O5 S1 N2 C13 162.0(5)
C23 S1 N2 C13 -81.6(6)
C7 N1 C1 O1 -177.4(6)
C14 N1 C1 O1 -2.1(11)
C7 N1 C1 C2 1.9(10)
C14 N1 C1 C2 177.1(6)
O1 C1 C2 C8 -8.4(10)
N1 C1 C2 C8 172.4(7)
O1 C1 C2 C3 104.6(8)
N1 C1 C2 C3 -74.6(9)
C1 C2 C3 C4 47.4(11)
C8 C2 C3 C4 165.1(8)
C1 C2 C3 C9 -131.1(7)
C8 C2 C3 C9 -13.4(8)
C9 C3 C4 C12 0.2(11)
C2 C3 C4 C12 -178.1(7)
C9 C3 C4 C5 178.8(8)
C2 C3 C4 C5 0.4(16)
C3 C4 C5 C13 -177.9(8)
C12 C4 C5 C13 0.7(8)
C3 C4 C5 C6 6.8(15)
C12 C4 C5 C6 -174.6(6)
C13 C5 C6 C7 -168.2(6)
C4 C5 C6 C7 6.6(10)
C1 N1 C7 C21 -134.0(8)
C14 N1 C7 C21 50.7(8)
C1 N1 C7 C6 102.0(8)
C14 N1 C7 C6 -73.2(8)
C5 C6 C7 N1 -79.6(7)
C5 C6 C7 C21 157.8(6)
C9 O2 C8 C30 -154.5(7)
C9 O2 C8 C2 -27.4(7)
C1 C2 C8 O2 146.5(6)
C3 C2 C8 O2 24.3(7)
C1 C2 C8 C30 -89.6(8)
C3 C2 C8 C30 148.1(6)
C8 O2 C9 C3 20.2(9)
C8 O2 C9 C10 -165.2(7)
C4 C3 C9 O2 177.8(6)
C2 C3 C9 O2 -3.5(9)
C4 C3 C9 C10 3.2(12)
C2 C3 C9 C10 -178.0(7)
O2 C9 C10 C11 -179.7(7)
C3 C9 C10 C11 -5.5(12)
C9 C10 C11 C12 4.2(12)
C10 C11 C12 N2 177.9(8)
C10 C11 C12 C4 -0.9(12)
C13 N2 C12 C11 179.4(8)
S1 N2 C12 C11 20.7(11)
C13 N2 C12 C4 -1.6(8)
S1 N2 C12 C4 -160.3(5)
C3 C4 C12 C11 -1.4(11)
C5 C4 C12 C11 179.6(7)
C3 C4 C12 N2 179.6(6)
C5 C4 C12 N2 0.6(8)
C4 C5 C13 N2 -1.8(8)
C6 C5 C13 N2 174.0(6)
C12 N2 C13 C5 2.1(8)
S1 N2 C13 C5 162.4(5)
C1 N1 C14 C15 94.6(8)
C7 N1 C14 C15 -89.9(7)
N1 C14 C15 C20 -51.5(10)
N1 C14 C15 C16 130.2(7)
C20 C15 C16 C17 0.3(12)
C14 C15 C16 C17 178.7(7)
C15 C16 C17 C18 -1.1(14)
C16 C17 C18 C19 0.3(16)
C17 C18 C19 C20 1.2(16)
C16 C15 C20 C19 1.3(13)
C14 C15 C20 C19 -177.1(8)
C18 C19 C20 C15 -2.0(15)
C22 O4 C21 O3 1.0(10)
C22 O4 C21 C7 -179.9(6)
N1 C7 C21 O3 -109.0(8)
C6 C7 C21 O3 15.4(10)
N1 C7 C21 O4 71.9(7)
C6 C7 C21 O4 -163.7(5)
O6 S1 C23 C28 -24.2(7)
O5 S1 C23 C28 -158.0(6)
N2 S1 C23 C28 88.1(7)
O6 S1 C23 C24 157.7(6)
O5 S1 C23 C24 23.8(8)
N2 S1 C23 C24 -90.1(7)
C28 C23 C24 C25 -0.2(12)
S1 C23 C24 C25 178.0(5)
C23 C24 C25 C26 -0.5(13)
C24 C25 C26 C27 2.4(13)
C24 C25 C26 C29 179.5(7)
C25 C26 C27 C28 -3.6(13)
C29 C26 C27 C28 179.5(7)
C24 C23 C28 C27 -1.1(13)
S1 C23 C28 C27 -179.2(6)
C26 C27 C28 C23 3.1(13)
O2 C8 C30 C35 3.1(10)
C2 C8 C30 C35 -116.9(8)
O2 C8 C30 C31 -173.6(6)
C2 C8 C30 C31 66.4(9)
C35 C30 C31 C32 -0.5(11)
C8 C30 C31 C32 176.4(7)
C30 C31 C32 C33 0.1(13)
C30 C31 C32 O7 178.2(7)
C36 O7 C32 C31 165.7(9)
C36 O7 C32 C33 -16.0(9)
C36 O8 C33 C34 -167.3(9)
C36 O8 C33 C32 15.7(9)
C31 C32 C33 C34 1.4(13)
O7 C32 C33 C34 -177.0(7)
C31 C32 C33 O8 178.7(7)
O7 C32 C33 O8 0.3(9)
O8 C33 C34 C35 -179.1(8)
C32 C33 C34 C35 -2.4(13)
C31 C30 C35 C34 -0.7(13)
C8 C30 C35 C34 -177.5(8)
C33 C34 C35 C30 2.1(14)
C33 O8 C36 O7 -25.5(9)
C32 O7 C36 O8 25.6(9)
C39 O9 C38 C37 153.1(18)
C38 O9 C39 C40 171.5(17)
